data_7718112
loop_
_publ_author_name
'Schneiderhan, Philipp'
'Bayat, Elaheh'
'Str&#xf6;bele, Markus'
'Enseling, David'
'J&#xfc;stel, Thomas'
'Meyer, H-J&#xfc;rgen'

_publ_section_title
;
 La<sub>2</sub>(CN<sub>2</sub>)<sub>3</sub> - the missing link of
 rare-earth carbodiimides, prepared through an efficient synthetic route
 and its Ce<sup>3+</sup> activated photoluminescence.
;
_journal_issue 12
_journal_name_full 'Dalton transactions (Cambridge, England : 2003)'
_journal_page_first 4909
_journal_page_last 4917
_journal_paper_doi 10.1039/d5dt00060b
_journal_volume 54
_journal_year 2025
_chemical_formula_moiety 'C3 H11 La N3 O8, C3 H2 N3 O3, H2 O'
_chemical_formula_sum 'C6 H15 La N6 O12'
_chemical_formula_weight 502.15
_space_group_crystal_system triclinic
_space_group_IT_number 2
_space_group_name_Hall '-P 1'
_space_group_name_H-M_alt 'P -1'
_atom_sites_solution_hydrogens difmap
_atom_sites_solution_primary dual
_audit_creation_date 2024-12-11
_audit_creation_method
;
Olex2 1.5
(compiled 2024.02.16 svn.r378c4104 for OlexSys, GUI svn.r6928)
;
_audit_update_record
;
2024-12-11 deposited with the CCDC.	2025-02-17 downloaded from the CCDC.
;
_cell_angle_alpha 66.312(5)
_cell_angle_beta 88.178(3)
_cell_angle_gamma 75.768(4)
_cell_formula_units_Z 2
_cell_length_a 6.3215(3)
_cell_length_b 11.0993(6)
_cell_length_c 11.8544(5)
_cell_measurement_reflns_used 5970
_cell_measurement_temperature 150.0(2)
_cell_measurement_theta_max 77.2360
_cell_measurement_theta_min 4.4850
_cell_volume 736.19(7)
_computing_cell_refinement 'CrysAlisPro 1.171.43.112a (Rigaku OD, 2024)'
_computing_data_collection 'CrysAlisPro system (CCD 43.142a 64-bit (release 17-10-2024))'
_computing_data_reduction 'CrysAlisPro 1.171.43.112a (Rigaku OD, 2024)'
_computing_molecular_graphics 'Olex2 1.5 (Dolomanov et al., 2009)'
_computing_publication_material 'Olex2 1.5 (Dolomanov et al., 2009)'
_computing_structure_refinement 'SHELXL 2019/3 (Sheldrick, 2015)'
_computing_structure_solution 'SHELXT 2018/2 (Sheldrick, 2018)'
_diffrn_ambient_environment N~2~
_diffrn_ambient_temperature 150.0(2)
_diffrn_detector 'Hybrid Pixel Array Detector'
_diffrn_detector_area_resol_mean 10.0000
_diffrn_detector_type HyPix
_diffrn_measured_fraction_theta_full 0.999
_diffrn_measured_fraction_theta_max 0.998
_diffrn_measurement_details
;
List of Runs (angles in degrees, time in seconds):

  # Type    Start    End  Width  t~exp~   \w     \q     \k     \f   Frames
#--------------------------------------------------------------------------
  1  \w    -62.00 -24.00   0.50    5.00    --  -49.71  97.00 -93.00   76
  2  \w     -5.00  20.00   0.50    5.00    --  -49.71  97.00 -93.00   50
  3  \w   -122.00 -96.00   0.50   25.00    --  -85.75 -97.00 157.00   52
  4  \w    119.00 144.00   0.50   25.00    --  107.25  97.00 -93.00   50
  5  \w     80.00 105.00   0.50   25.00    --  107.25 -97.00 157.00   50
  6  \w     47.00  72.00   0.50   25.00    --  107.25 -97.00 157.00   50
  7  \w    -28.00  -2.00   0.50    5.00    --    4.00 110.00 156.71   52
  8  \w    -25.00   0.00   0.50    5.00    --    8.00 107.00 -92.07   50
  9  \w    -25.00   0.00   0.50    5.00    --    8.00 107.00  64.61   50
 10  \w      0.00  33.00   0.50    5.00    --   20.00  94.00-123.04   66
 11  \w     -5.00  20.00   0.50    5.00    --   24.00  99.00 151.93   50
 12  \w     -1.00  24.00   0.50    5.00    --   28.00  98.00 104.82   50
 13  \w      6.00  31.00   0.50    5.00    --   32.00  92.00  -2.30   50
 14  \w    -59.00 -30.00   0.50    5.00    --  -49.71 -77.00 150.00   58
 15  \w    -58.00 -32.00   0.50    5.00    --  -49.71 -77.00 -30.00   52
 16  \w   -108.00 -82.00   0.50    5.00    --  -49.71 -77.00 -30.00   52
 17  \w    -55.00  21.00   0.50    5.00    --  -49.71  57.00-120.00  152
 18  \w    -56.00 -30.00   0.50    5.00    --  -49.71 -77.00   0.00   52
 19  \w    -58.00 -32.00   0.50    5.00    --  -49.71 -77.00  60.00   52
 20  \w     30.00  56.00   0.50    5.00    --   49.71  77.00 -30.00   52
 21  \w     32.00  58.00   0.50    5.00    --   49.71  77.00-180.00   52
 22  \w     69.00  97.00   0.50    5.00    --   49.71  77.00-180.00   56
 23  \w     -3.00  77.00   0.50    5.00    --   49.71 -97.00 157.00  160
 24  \w    -83.00 -37.00   0.50    5.00    --  -56.00 -77.00-149.53   92
 25  \w   -106.00 -79.00   0.50    5.00    --  -56.00 -77.00 -86.67   54
 26  \w    -73.00 -36.00   0.50    5.00    --  -56.00 -77.00 -86.67   74
 27  \w     38.00  70.00   0.50    5.00    --   56.00  74.00 101.51   64
 28  \w    -68.00 -42.00   0.50    5.00    --  -60.00 -73.00 133.25   52
 29  \w    -66.00 -40.00   0.50    5.00    --  -60.00 -77.00 -37.91   52
 30  \w    -70.00 -44.00   0.50    5.00    --  -60.00 -74.00 110.11   52
 31  \w     41.00  67.00   0.50    5.00    --   60.00  77.00  34.52   52
 32  \w    -78.00 -44.00   0.50    5.00    --  -64.00 -77.00  94.74   68
 33  \w    -79.00 -51.00   0.50    5.00    --  -64.00 -66.00-115.51   56
 34  \w    -73.00 -48.00   0.50    5.00    --  -68.00 -77.00  -6.22   50
 35  \w    -80.00 -54.00   0.50    5.00    --  -68.00 -66.00  39.67   52
 36  \w    -82.00 -50.00   0.50    5.00    --  -68.00 -75.00-173.66   64
 37  \w    -84.00 -57.00   0.50    5.00    --  -76.00 -75.00  45.85   54
 38  \w    -84.00 -58.00   0.50    5.00    --  -76.00 -73.00  85.46   52
 39  \w    -85.00 -59.00   0.50    5.00    --  -76.00 -73.00-127.31   52
 40  \w    -98.00 -64.00   0.50   25.00    --  -80.00 -68.00 141.46   68
 41  \w   -108.00 -64.00   0.50   25.00    --  -80.00 -73.00 -38.95   88
 42  \w   -150.00-123.00   0.50   25.00    --  -80.00 -73.00 -38.95   54
 43  \w    -87.00 -61.00   0.50   25.00    --  -80.00 -75.00 141.42   52
 44  \w    -92.00 -67.00   0.50   25.00    --  -85.75 -74.00 -14.52   50
 45  \w    -99.00 -72.00   0.50   25.00    --  -85.75 -65.00  -4.57   54
 46  \w   -129.00 -67.00   0.50   25.00    --  -85.75 -74.00-130.07  124
 47  \w   -105.00 -70.00   0.50   25.00    --  -85.75 -71.00 -81.23   70
 48  \w    -94.00 -68.00   0.50   25.00    --  -85.75 -72.00  30.13   52
 49  \w    -97.00 -72.00   0.50   25.00    --  -85.75 -63.00  30.14   50
 50  \w    -91.00 -66.00   0.50   25.00    --  -85.75 -77.00-180.00   50
 51  \w   -106.00 -70.00   0.50   25.00    --  -85.75 -67.00  91.17   72
 52  \w   -125.00 -66.00   0.50   25.00    --  -85.75 -76.00 130.15  118
 53  \w    -91.00 -66.00   0.50   25.00    --  -85.75 -77.00 -60.00   50
 54  \w    -99.00 -67.00   0.50   25.00    --  -85.75 -75.00-146.46   64
 55  \w   -156.00-130.00   0.50   25.00    --  -85.75 -75.00-146.46   52
 56  \w   -101.00 -70.00   0.50   25.00    --  -85.75 -71.00 165.46   62
 57  \w   -129.00-104.00   0.50   25.00    --  -85.75 -75.00-146.46   50
 58  \w    -92.00 -66.00   0.50   25.00    --  -85.75 -77.00 -90.00   52
 59  \w    -72.00 -47.00   0.50   25.00    --  -85.75  97.00 -93.00   50
 60  \w   -116.00 -67.00   0.50   25.00    --  -85.75 -74.00 -54.76   98
 61  \w    -96.00 -67.00   0.50   25.00    --  -85.75 -77.00  60.00   58
 62  \w    -92.00 -66.00   0.50   25.00    --  -85.75 -77.00  30.00   52
 63  \w    -98.00 -70.00   0.50   25.00    --  -85.75 -72.00  74.91   56
 64  \w    142.00 172.00   0.50   25.00    --  107.25  77.00  90.00   60
 65  \w     75.00 112.00   0.50   25.00    --  107.25-125.00-150.00   74
 66  \w     91.00 122.00   0.50   25.00    --  107.25  77.00  90.00   62
 67  \w     90.00 124.00   0.50   25.00    --  107.25  77.00  30.00   68
 68  \w    149.00 174.00   0.50   25.00    --  107.25  77.00 -90.00   50
 69  \w     39.00  64.00   0.50   25.00    --  107.25 -77.00-150.00   50
 70  \w     92.00 118.00   0.50   25.00    --  107.25  77.00 -90.00   52
 71  \w     41.00  67.00   0.50   25.00    --  107.25 -86.00-164.59   52
 72  \w    100.00 127.00   0.50   25.00    --  107.25  61.00-150.00   54
 73  \w     91.00 145.00   0.50   25.00    --  107.25  77.00  60.00  108
 74  \w     79.00 104.00   0.50   25.00    --  107.25 -94.00   0.00   50
 75  \w     42.00  69.00   0.50   25.00    --  107.25 -94.00   0.00   54
 76  \w    148.00 174.00   0.50   25.00    --  107.25  61.00 150.00   52
 77  \w    103.00 135.00   0.50   25.00    --  107.25  61.00 150.00   64
 78  \w     40.00  92.00   0.50   25.00    --  107.25 -94.00-120.00  104
 79  \w     98.00 124.00   0.50   25.00    --  107.25  61.00-180.00   52
 80  \w    106.00 151.00   0.50   25.00    --  107.25 125.00 -60.00   90
 81  \w     64.00 105.00   0.50   25.00    --  107.25 -94.00 -90.00   82
 82  \w    140.00 176.00   0.50   25.00    --  107.25  30.00-120.00   72
 83  \w    106.00 132.00   0.50   25.00    --  107.25  30.00-120.00   52
 84  \w     83.00 112.00   0.50   25.00    --  107.25-125.00  90.00   58
 85  \w    146.00 178.00   0.50   25.00    --  107.25  30.00 -90.00   64
 86  \w    104.00 167.00   0.50   25.00    --  107.25  15.00 150.00  126
 87  \w    146.00 176.00   0.50   25.00    --  107.25  45.00  30.00   60
 88  \w    101.00 130.00   0.50   25.00    --  107.25  45.00  30.00   58
 89  \w    105.00 140.00   0.50   25.00    --  107.25  30.00 -90.00   70
 90  \w     37.00  67.00   0.50   25.00    --  107.25 -61.00 150.00   60
 91  \w    122.00 156.00   0.50   25.00    --  107.25 125.00  30.00   68
 92  \w    139.00 172.00   0.50   25.00    --  107.25  45.00-180.00   66
 93  \w    123.00 173.00   0.50   25.00    --  107.25  45.00 -60.00  100
 94  \w     74.00 105.00   0.50   25.00    --  107.25 -77.00  60.00   62
 95  \w    104.00 134.00   0.50   25.00    --  107.25  45.00-180.00   60
 96  \w     39.00  66.00   0.50   25.00    --  107.25 -77.00  60.00   54
 97  \w     86.00 127.00   0.50   25.00    --  107.25 -80.00-113.90   82
 98  \w     37.00  68.00   0.50   25.00    --  107.25 -61.00   0.00   62
 99  \w     60.00  86.00   0.50   25.00    --  107.25 -94.00 150.00   52
100  \w     40.00  67.00   0.50   25.00    --  107.25-125.00  90.00   54
101  \w    138.00 176.00   0.50   25.00    --  107.25  77.00-120.00   76
102  \w     39.00  68.00   0.50   25.00    --  107.25 -80.00-113.90   58
103  \w     88.00 117.00   0.50   25.00    --  107.25  77.00-120.00   58
104  \w    104.00 130.00   0.50   25.00    --  107.25  30.00  60.00   52
105  \w    136.00 178.00   0.50   25.00    --  107.25  61.00   0.00   84
106  \w    124.00 150.00   0.50   25.00    --  107.25 125.00  60.00   52
107  \w     91.00 158.00   0.50   25.00    --  107.25  77.00 -60.00  134
108  \w     94.00 120.00   0.50   25.00    --  107.25  61.00-120.00   52
109  \w     40.00  69.00   0.50   25.00    --  107.25 -61.00 -60.00   58
110  \w     95.00 121.00   0.50   25.00    --  107.25  61.00 120.00   52
111  \w    131.00 178.00   0.50   25.00    --  107.25  61.00  60.00   94
112  \w    101.00 144.00   0.50   25.00    --  107.25  45.00   0.00   86
113  \w     98.00 126.00   0.50   25.00    --  107.25  61.00  60.00   56
114  \w    149.00 175.00   0.50   25.00    --  107.25 125.00 120.00   52
115  \w    103.00 128.00   0.50   25.00    --  107.25  30.00 -60.00   50
116  \w     96.00 122.00   0.50   25.00    --  107.25  61.00   0.00   52
117  \w    110.00 137.00   0.50   25.00    --  107.25 125.00 120.00   54
118  \w     74.00  99.00   0.50   25.00    --  107.25   0.00 -60.00   50
119  \w     89.00 141.00   0.50   25.00    --  107.25  77.00-180.00  104
120  \w     93.00 131.00   0.50   25.00    --  107.25 -86.00-164.59   76
121  \w     36.00  76.00   0.50   25.00    --  107.25 -94.00 -60.00   80
122  \w     44.00  70.00   0.50   25.00    --  107.25 -77.00  30.00   52
123  \w     50.00  88.00   0.50   25.00    --  107.25 -77.00  90.00   76
124  \w     43.00  69.00   0.50   25.00    --  107.25-125.00-150.00   52
125  \w     75.00 100.00   0.50   25.00    --  107.25 -94.00-180.00   50
126  \w     42.00  68.00   0.50   25.00    --  107.25-125.00  30.00   52
127  \w     87.00 112.00   0.50   25.00    --  107.25-125.00  30.00   50
128  \w    127.00 153.00   0.50   25.00    --  107.25 125.00-120.00   52
129  \w     37.00  92.00   0.50   25.00    --  107.25 -94.00  60.00  110
130  \w     37.00  63.00   0.50   25.00    --  107.25 -61.00-180.00   52
131  \w    153.00 178.00   0.50   25.00    --  107.25  61.00 -30.00   50
132  \w     88.00 151.00   0.50   25.00    --  107.25  77.00 120.00  126
133  \w     95.00 129.00   0.50   25.00    --  107.25  61.00 -30.00   68
134  \w     88.00 113.00   0.50   25.00    --  107.25  77.00-150.00   50
135  \w    142.00 167.00   0.50   25.00    --  107.25  77.00  30.00   50
136  \w     36.00  62.00   0.50   25.00    --  107.25 -61.00  60.00   52
137  \w    -72.00 -47.00   0.50   25.00    --  -85.75  97.00 -93.00   50
138  \w     81.00 106.00   0.50   25.00    --  107.25 -94.00-150.00   50
;
_diffrn_measurement_device 'four-circle diffractometer'
_diffrn_measurement_device_type 'XtaLAB Synergy, Dualflex, HyPix'
_diffrn_measurement_method '\w scans'
_diffrn_orient_matrix_type 'CrysAlisPro convention (1999,Acta A55,543-557)'
_diffrn_orient_matrix_UB_11 -0.1241067000
_diffrn_orient_matrix_UB_12 0.0082765000
_diffrn_orient_matrix_UB_13 -0.1137131000
_diffrn_orient_matrix_UB_21 0.0140873000
_diffrn_orient_matrix_UB_22 0.1480508000
_diffrn_orient_matrix_UB_23 -0.0711978000
_diffrn_orient_matrix_UB_31 0.2190276000
_diffrn_orient_matrix_UB_32 -0.0507791000
_diffrn_orient_matrix_UB_33 -0.0474903000
_diffrn_radiation_monochromator mirror
_diffrn_radiation_probe x-ray
_diffrn_radiation_type 'Cu K\a'
_diffrn_radiation_wavelength 1.54184
_diffrn_reflns_av_R_equivalents 0.0394
_diffrn_reflns_av_unetI/netI 0.0209
_diffrn_reflns_Laue_measured_fraction_full 0.999
_diffrn_reflns_Laue_measured_fraction_max 0.998
_diffrn_reflns_limit_h_max 7
_diffrn_reflns_limit_h_min -7
_diffrn_reflns_limit_k_max 13
_diffrn_reflns_limit_k_min -13
_diffrn_reflns_limit_l_max 14
_diffrn_reflns_limit_l_min -14
_diffrn_reflns_number 22199
_diffrn_reflns_point_group_measured_fraction_full 0.999
_diffrn_reflns_point_group_measured_fraction_max 0.998
_diffrn_reflns_theta_full 67.684
_diffrn_reflns_theta_max 72.102
_diffrn_reflns_theta_min 4.084
_diffrn_source 'micro-focus sealed X-ray tube'
_diffrn_source_type 'PhotonJet (Cu) X-ray Source'
_exptl_absorpt_coefficient_mu 23.237
_exptl_absorpt_correction_T_max 0.797
_exptl_absorpt_correction_T_min 0.510
_exptl_absorpt_correction_type gaussian
_exptl_absorpt_process_details
;
CrysAlisPro 1.171.43.112a (Rigaku Oxford Diffraction, 2024)
Numerical absorption correction based on gaussian integration over
a multifaceted crystal model
Empirical absorption correction using spherical harmonics,
implemented in SCALE3 ABSPACK scaling algorithm.
;
_exptl_crystal_colour 'clear colourless'
_exptl_crystal_colour_lustre clear
_exptl_crystal_colour_primary colourless
_exptl_crystal_density_diffrn 2.265
_exptl_crystal_description plate
_exptl_crystal_F_000 492
_exptl_crystal_size_max 0.042
_exptl_crystal_size_mid 0.035
_exptl_crystal_size_min 0.013
_refine_diff_density_max 1.300
_refine_diff_density_min -1.131
_refine_diff_density_rms 0.136
_refine_ls_extinction_method none
_refine_ls_goodness_of_fit_ref 1.076
_refine_ls_hydrogen_treatment mixed
_refine_ls_matrix_type full
_refine_ls_number_parameters 251
_refine_ls_number_reflns 2883
_refine_ls_number_restraints 8
_refine_ls_restrained_S_all 1.075
_refine_ls_R_factor_all 0.0360
_refine_ls_R_factor_gt 0.0333
_refine_ls_shift/su_max 0.000
_refine_ls_shift/su_mean 0.000
_refine_ls_structure_factor_coef Fsqd
_refine_ls_weighting_details 'w=1/[\s^2^(Fo^2^)+(0.0621P)^2^+0.6955P] where P=(Fo^2^+2Fc^2^)/3'
_refine_ls_weighting_scheme calc
_refine_ls_wR_factor_gt 0.0837
_refine_ls_wR_factor_ref 0.0854
_reflns_Friedel_coverage 0.000
_reflns_number_gt 2695
_reflns_number_total 2883
_reflns_threshold_expression 'I > 2\s(I)'
_cod_data_source_file d5dt00060b1.cif
_cod_data_source_block laisoce
_cod_depositor_comments 'Adding full bibliography for 7718110--7718112.cif.'
_cod_original_cell_volume 736.20(7)
_cod_database_code 7718112
_shelx_shelxl_version_number 2019/3
_chemical_oxdiff_formula 'La C6 N6 O12 H15'
_shelx_space_group_comment
;
The symmetry employed for this shelxl refinement is uniquely defined
by the following loop, which should always be used as a source of
symmetry information in preference to the above space-group names.
They are only intended as comments.
;
_shelx_estimated_absorpt_t_max 0.752
_shelx_estimated_absorpt_t_min 0.442
_olex2_refinement_description
;
1. Fixed Uiso
 At 1.5 times of:
  All O(H,H) groups
2. Restrained distances
 N1-H1
 0.8 with sigma of 0.02
 O8-H8A
 0.8 with sigma of 0.02
 H7-O8
 2.9 with sigma of 0.02
 O12-H12B
 0.8 with sigma of 0.02
 N4-H4
 0.8 with sigma of 0.02
 N6-H6
 0.8 with sigma of 0.02
 N2-H2
 0.8 with sigma of 0.02
 O7-H7
 0.75 with sigma of 0.02
3.a Rotating group:
 O8(H8A,H8B), O9(H9A,H9B), O10(H10A,H10B), O11(H11A,H11B), O12(H12A,H12B)
;
_olex2_submission_special_instructions 'No special instructions were received'
_oxdiff_exptl_absorpt_empirical_details
;
Empirical correction (ABSPACK) includes:
- Absorption correction using spherical harmonics
- Frame scaling
- Detector area scaling
- B-factor correction
;
_oxdiff_exptl_absorpt_empirical_full_max 2.695
_oxdiff_exptl_absorpt_empirical_full_min 0.476

loop_
_space_group_symop_operation_xyz
'x, y, z'
'-x, -y, -z'

loop_
_atom_site_label
_atom_site_type_symbol
_atom_site_fract_x
_atom_site_fract_y
_atom_site_fract_z
_atom_site_U_iso_or_equiv
_atom_site_adp_type
_atom_site_occupancy
_atom_site_site_symmetry_order
_atom_site_calc_flag
_atom_site_refinement_flags_posn
_atom_site_refinement_flags_adp
_atom_site_refinement_flags_occupancy
_atom_site_disorder_assembly
_atom_site_disorder_group
La1 La 0.39559(4) 0.48502(2) 0.35522(2) 0.02590(11) Uani 1 1 d . . . . .
O1 O 0.3791(5) 0.7476(3) 0.2589(3) 0.0289(6) Uani 1 1 d . . . . .
O2 O 0.1465(6) 1.1521(3) 0.2915(3) 0.0305(7) Uani 1 1 d . . . . .
O3 O 0.4016(6) 0.7603(3) 0.6327(3) 0.0319(7) Uani 1 1 d . . . . .
O7 O 0.2777(5) 0.4931(3) 0.5496(3) 0.0270(6) Uani 1 1 d D . . . .
O8 O -0.0016(6) 0.6302(3) 0.2964(3) 0.0372(8) Uani 1 1 d D . . . .
H8A H -0.053127 0.709538 0.262558 0.056 Uiso 1 1 d DR U . . .
H8B H -0.095806 0.609261 0.343043 0.056 Uiso 1 1 d R U . . .
O9 O 0.1241(5) 0.3230(3) 0.4245(3) 0.0315(7) Uani 1 1 d . . . . .
H9A H 0.138197 0.269415 0.489698 0.047 Uiso 1 1 d R U . . .
H9B H 0.138829 0.274406 0.372346 0.047 Uiso 1 1 d R U . . .
O10 O 0.2648(6) 0.4631(3) 0.1647(3) 0.0363(7) Uani 1 1 d . . . . .
H10A H 0.248174 0.541018 0.099164 0.054 Uiso 1 1 d R U . . .
H10B H 0.367818 0.405455 0.146003 0.054 Uiso 1 1 d R U . . .
O11 O 0.6826(6) 0.5252(3) 0.1943(3) 0.0375(7) Uani 1 1 d . . . . .
H11A H 0.640485 0.584656 0.114700 0.056 Uiso 1 1 d R U . . .
H11B H 0.802027 0.545799 0.206581 0.056 Uiso 1 1 d R U . . .
N1 N 0.2761(6) 0.9511(3) 0.2733(3) 0.0233(7) Uani 1 1 d D . . . .
H1 H 0.257(8) 0.984(4) 0.2009(19) 0.016(11) Uiso 1 1 d D . . . .
N2 N 0.2720(6) 0.9581(3) 0.4652(3) 0.0248(7) Uani 1 1 d D . . . .
H2 H 0.243(11) 0.984(6) 0.519(4) 0.047(18) Uiso 1 1 d D . . . .
N3 N 0.4037(6) 0.7479(3) 0.4495(3) 0.0263(7) Uani 1 1 d . . . . .
C1 C 0.3550(7) 0.8113(4) 0.3266(4) 0.0236(8) Uani 1 1 d . . . . .
C2 C 0.2255(7) 1.0286(4) 0.3392(4) 0.0245(8) Uani 1 1 d . . . . .
C3 C 0.3597(7) 0.8198(4) 0.5184(4) 0.0249(8) Uani 1 1 d . . . . .
O4 O 0.1942(5) 1.0826(3) 0.6310(3) 0.0295(6) Uani 1 1 d . . . . .
O5 O 0.1911(5) 1.0708(3) 1.0191(3) 0.0305(7) Uani 1 1 d . . . . .
O6 O 0.4789(6) 0.6867(3) 0.9584(3) 0.0328(7) Uani 1 1 d . . . . .
N4 N 0.3280(6) 0.8851(4) 0.7955(3) 0.0272(7) Uani 1 1 d D . . . .
H4 H 0.350(8) 0.859(5) 0.743(4) 0.025(13) Uiso 1 1 d D . . . .
N5 N 0.1859(6) 1.0892(3) 0.8206(3) 0.0258(7) Uani 1 1 d . . . . .
N6 N 0.3316(6) 0.8787(4) 0.9902(3) 0.0269(7) Uani 1 1 d D . . . .
H6 H 0.353(9) 0.834(5) 1.062(2) 0.027(13) Uiso 1 1 d D . . . .
C4 C 0.2331(7) 1.0231(4) 0.7467(4) 0.0238(8) Uani 1 1 d . . . . .
C5 C 0.2322(7) 1.0174(4) 0.9441(4) 0.0244(8) Uani 1 1 d . . . . .
C6 C 0.3849(7) 0.8086(4) 0.9184(4) 0.0249(8) Uani 1 1 d . . . . .
O12 O -0.0206(6) 0.6715(4) -0.0122(3) 0.0446(9) Uani 1 1 d D . . . .
H12A H -0.065618 0.745276 -0.006226 0.067 Uiso 1 1 d R U . . .
H12B H -0.036628 0.694357 -0.084839 0.067 Uiso 1 1 d DR U . . .
H7 H 0.193(7) 0.556(4) 0.542(3) 0.043(18) Uiso 1 1 d D . . . .

loop_
_atom_site_aniso_label
_atom_site_aniso_U_11
_atom_site_aniso_U_22
_atom_site_aniso_U_33
_atom_site_aniso_U_23
_atom_site_aniso_U_13
_atom_site_aniso_U_12
La1 0.03160(16) 0.02199(15) 0.02183(15) -0.00884(10) -0.00254(9) -0.00240(10)
O1 0.0404(17) 0.0231(14) 0.0231(14) -0.0119(12) -0.0036(13) -0.0026(12)
O2 0.0411(17) 0.0221(14) 0.0259(15) -0.0116(12) -0.0045(13) 0.0001(12)
O3 0.0425(18) 0.0253(14) 0.0221(15) -0.0092(12) -0.0034(13) 0.0016(13)
O7 0.0290(15) 0.0256(15) 0.0234(15) -0.0110(12) -0.0009(12) 0.0003(13)
O8 0.0371(18) 0.0201(14) 0.045(2) -0.0059(13) -0.0019(15) -0.0029(13)
O9 0.0385(17) 0.0238(14) 0.0277(16) -0.0078(12) -0.0049(13) -0.0039(12)
O10 0.0430(19) 0.0321(16) 0.0314(17) -0.0141(14) -0.0047(15) -0.0026(14)
O11 0.0418(19) 0.0398(18) 0.0269(16) -0.0086(14) -0.0011(14) -0.0117(15)
N1 0.0292(18) 0.0225(16) 0.0165(16) -0.0079(14) -0.0020(14) -0.0034(14)
N2 0.0341(19) 0.0225(16) 0.0179(17) -0.0119(14) -0.0016(14) -0.0005(14)
N3 0.0326(19) 0.0201(16) 0.0219(17) -0.0077(14) -0.0033(14) 0.0001(14)
C1 0.027(2) 0.0226(19) 0.0218(19) -0.0100(16) 0.0002(16) -0.0053(15)
C2 0.026(2) 0.0213(19) 0.023(2) -0.0077(16) -0.0033(16) -0.0033(16)
C3 0.026(2) 0.0233(19) 0.022(2) -0.0088(16) -0.0011(16) -0.0008(16)
O4 0.0400(17) 0.0257(14) 0.0198(14) -0.0084(12) -0.0011(12) -0.0039(13)
O5 0.0384(17) 0.0261(15) 0.0254(15) -0.0117(12) -0.0020(13) -0.0029(13)
O6 0.0425(18) 0.0242(15) 0.0270(15) -0.0119(12) -0.0018(14) 0.0026(13)
N4 0.036(2) 0.0248(17) 0.0197(17) -0.0099(14) -0.0008(15) -0.0035(15)
N5 0.0285(18) 0.0240(17) 0.0221(17) -0.0088(14) -0.0002(14) -0.0026(14)
N6 0.0292(18) 0.0266(18) 0.0197(18) -0.0068(15) -0.0023(15) -0.0023(14)
C4 0.026(2) 0.0229(19) 0.0194(19) -0.0069(16) 0.0003(16) -0.0031(16)
C5 0.0231(19) 0.026(2) 0.022(2) -0.0084(16) -0.0003(16) -0.0054(16)
C6 0.028(2) 0.025(2) 0.0201(19) -0.0087(16) -0.0029(16) -0.0044(16)
O12 0.054(2) 0.0333(17) 0.039(2) -0.0135(15) -0.0120(17) 0.0014(16)

loop_
_atom_type_symbol
_atom_type_description
_atom_type_scat_dispersion_real
_atom_type_scat_dispersion_imag
_atom_type_scat_source
C C 0.0181 0.0091 'International Tables Vol C Tables 4.2.6.8 and 6.1.1.4'
H H 0.0000 0.0000 'International Tables Vol C Tables 4.2.6.8 and 6.1.1.4'
La La -1.4094 9.0376 'International Tables Vol C Tables 4.2.6.8 and 6.1.1.4'
N N 0.0311 0.0180 'International Tables Vol C Tables 4.2.6.8 and 6.1.1.4'
O O 0.0492 0.0322 'International Tables Vol C Tables 4.2.6.8 and 6.1.1.4'

loop_
_exptl_crystal_face_index_h
_exptl_crystal_face_index_k
_exptl_crystal_face_index_l
_exptl_crystal_face_perp_dist
4 -1 1 0.0183
-4 1 0 0.0165
0 1 8 0.0261
0 -2 -8 0.0185
0 6 -1 0.0080
0 -6 1 0.0040
-2 -6 -5 0.0092
2 7 4 0.0237
3 0 -4 0.0110
-2 3 6 0.0234
-3 -5 0 0.0122
0 4 8 0.0262
2 4 6 0.0265

loop_
_geom_angle_atom_site_label_1
_geom_angle_atom_site_label_2
_geom_angle_atom_site_label_3
_geom_angle
_geom_angle_site_symmetry_1
_geom_angle_site_symmetry_3
_geom_angle_publ_flag
O1 La1 La1 80.70(6) . 2_666 ?
O1 La1 O3 146.73(10) . 2_666 ?
O1 La1 O9 139.26(10) . . ?
O1 La1 N3 139.69(10) . 2_666 ?
O1 La1 C3 152.96(11) . 2_666 ?
O3 La1 La1 107.45(7) 2_666 2_666 ?
O3 La1 O9 70.01(10) 2_666 . ?
O3 La1 N3 48.95(10) 2_666 2_666 ?
O3 La1 C3 23.53(10) 2_666 2_666 ?
O7 La1 La1 38.53(8) . 2_666 ?
O7 La1 La1 37.36(7) 2_666 2_666 ?
O7 La1 O1 91.34(10) . . ?
O7 La1 O1 74.07(10) 2_666 . ?
O7 La1 O3 92.80(10) 2_666 2_666 ?
O7 La1 O3 115.41(10) . 2_666 ?
O7 La1 O7 75.90(12) . 2_666 ?
O7 La1 O8 77.45(11) . . ?
O7 La1 O8 133.22(10) 2_666 . ?
O7 La1 O9 76.40(10) . . ?
O7 La1 O9 136.45(10) 2_666 . ?
O7 La1 O10 142.26(11) . . ?
O7 La1 O10 141.83(11) 2_666 . ?
O7 La1 O11 146.76(11) . . ?
O7 La1 O11 71.91(10) 2_666 . ?
O7 La1 N3 67.31(10) 2_666 2_666 ?
O7 La1 N3 68.86(10) . 2_666 ?
O7 La1 C3 81.02(10) 2_666 2_666 ?
O7 La1 C3 92.68(10) . 2_666 ?
O8 La1 La1 107.69(8) . 2_666 ?
O8 La1 O1 68.87(10) . . ?
O8 La1 O3 133.49(10) . 2_666 ?
O8 La1 O9 70.56(10) . . ?
O8 La1 O11 120.03(11) . . ?
O8 La1 N3 133.94(11) . 2_666 ?
O8 La1 C3 138.01(11) . 2_666 ?
O9 La1 La1 108.57(7) . 2_666 ?
O9 La1 N3 71.64(10) . 2_666 ?
O9 La1 C3 67.45(10) . 2_666 ?
O10 La1 La1 179.04(8) . 2_666 ?
O10 La1 O1 99.63(10) . . ?
O10 La1 O3 71.78(10) . 2_666 ?
O10 La1 O8 73.27(11) . . ?
O10 La1 O9 71.79(11) . . ?
O10 La1 O11 70.39(11) . . ?
O10 La1 N3 117.70(10) . 2_666 ?
O10 La1 C3 93.41(11) . 2_666 ?
O11 La1 La1 108.90(8) . 2_666 ?
O11 La1 O1 72.22(11) . . ?
O11 La1 O3 74.66(11) . 2_666 ?
O11 La1 O9 134.39(11) . . ?
O11 La1 N3 105.11(11) . 2_666 ?
O11 La1 C3 90.32(11) . 2_666 ?
N3 La1 La1 61.74(7) 2_666 2_666 ?
N3 La1 C3 25.49(11) 2_666 2_666 ?
C3 La1 La1 85.93(8) 2_666 2_666 ?
C1 O1 La1 120.0(3) . . ?
C3 O3 La1 98.4(2) . 2_666 ?
La1 O7 La1 104.11(12) . 2_666 ?
La1 O7 H7 114(3) . . ?
La1 O7 H7 103(4) 2_666 . ?
La1 O8 H8A 132.6 . . ?
La1 O8 H8B 119.7 . . ?
H8A O8 H8B 99.7 . . ?
La1 O9 H9A 118.9 . . ?
La1 O9 H9B 108.1 . . ?
H9A O9 H9B 105.5 . . ?
La1 O10 H10A 110.2 . . ?
La1 O10 H10B 109.9 . . ?
H10A O10 H10B 103.9 . . ?
La1 O11 H11A 119.8 . . ?
La1 O11 H11B 122.0 . . ?
H11A O11 H11B 101.1 . . ?
C1 N1 H1 116(3) . . ?
C2 N1 H1 121(3) . . ?
C2 N1 C1 123.6(3) . . ?
C2 N2 H2 129(5) . . ?
C3 N2 H2 108(5) . . ?
C3 N2 C2 122.0(3) . . ?
C1 N3 La1 147.2(3) . 2_666 ?
C3 N3 La1 93.1(2) . 2_666 ?
C3 N3 C1 119.4(3) . . ?
O1 C1 N1 118.8(4) . . ?
O1 C1 N3 122.0(4) . . ?
N3 C1 N1 119.1(4) . . ?
O2 C2 N1 123.2(4) . . ?
O2 C2 N2 122.0(4) . . ?
N1 C2 N2 114.8(3) . . ?
O3 C3 La1 58.1(2) . 2_666 ?
O3 C3 N2 119.8(4) . . ?
O3 C3 N3 119.3(4) . . ?
N2 C3 La1 173.7(3) . 2_666 ?
N3 C3 La1 61.4(2) . 2_666 ?
N3 C3 N2 120.9(4) . . ?
C4 N4 H4 111(4) . . ?
C6 N4 H4 126(4) . . ?
C6 N4 C4 123.5(4) . . ?
C4 N5 C5 118.6(4) . . ?
C5 N6 H6 122(4) . . ?
C6 N6 H6 115(4) . . ?
C6 N6 C5 123.6(4) . . ?
O4 C4 N4 117.3(4) . . ?
O4 C4 N5 122.4(4) . . ?
N5 C4 N4 120.4(4) . . ?
O5 C5 N5 122.6(4) . . ?
O5 C5 N6 117.8(4) . . ?
N5 C5 N6 119.6(4) . . ?
O6 C6 N4 121.9(4) . . ?
O6 C6 N6 123.9(4) . . ?
N6 C6 N4 114.2(4) . . ?
H12A O12 H12B 101.4 . . ?

loop_
_geom_bond_atom_site_label_1
_geom_bond_atom_site_label_2
_geom_bond_distance
_geom_bond_site_symmetry_2
_geom_bond_publ_flag
La1 La1 3.8804(4) 2_666 ?
La1 O1 2.645(3) . ?
La1 O3 2.657(3) 2_666 ?
La1 O7 2.493(3) 2_666 ?
La1 O7 2.428(3) . ?
La1 O8 2.570(3) . ?
La1 O9 2.663(3) . ?
La1 O10 2.550(3) . ?
La1 O11 2.574(4) . ?
La1 N3 2.723(3) 2_666 ?
La1 C3 3.096(4) 2_666 ?
O1 C1 1.250(5) . ?
O2 C2 1.227(5) . ?
O3 C3 1.249(5) . ?
O7 H7 0.74(2) . ?
O8 H8A 0.7914 . ?
O8 H8B 0.8114 . ?
O9 H9A 0.7537 . ?
O9 H9B 0.9601 . ?
O10 H10A 0.8851 . ?
O10 H10B 0.8842 . ?
O11 H11A 0.9087 . ?
O11 H11B 0.8730 . ?
N1 H1 0.786(19) . ?
N1 C1 1.381(5) . ?
N1 C2 1.357(5) . ?
N2 H2 0.79(2) . ?
N2 C2 1.380(5) . ?
N2 C3 1.374(5) . ?
N3 C1 1.346(5) . ?
N3 C3 1.335(5) . ?
O4 C4 1.262(5) . ?
O5 C5 1.243(5) . ?
O6 C6 1.231(5) . ?
N4 H4 0.78(2) . ?
N4 C4 1.378(5) . ?
N4 C6 1.365(5) . ?
N5 C4 1.337(5) . ?
N5 C5 1.356(5) . ?
N6 H6 0.79(2) . ?
N6 C5 1.390(5) . ?
N6 C6 1.352(6) . ?
O12 H12A 0.8292 . ?
O12 H12B 0.7964 . ?

loop_
_geom_torsion_atom_site_label_1
_geom_torsion_atom_site_label_2
_geom_torsion_atom_site_label_3
_geom_torsion_atom_site_label_4
_geom_torsion
_geom_torsion_site_symmetry_1
_geom_torsion_site_symmetry_2
_geom_torsion_site_symmetry_3
_geom_torsion_site_symmetry_4
_geom_torsion_publ_flag
La1 O1 C1 N1 -159.0(3) . . . . ?
La1 O1 C1 N3 21.1(6) . . . . ?
La1 O3 C3 N2 -173.0(3) 2_666 . . . ?
La1 O3 C3 N3 6.1(5) 2_666 . . . ?
La1 N3 C1 O1 13.5(8) 2_666 . . . ?
La1 N3 C1 N1 -166.5(4) 2_666 . . . ?
La1 N3 C3 O3 -5.9(4) 2_666 . . . ?
La1 N3 C3 N2 173.2(4) 2_666 . . . ?
C1 N1 C2 O2 -176.7(4) . . . . ?
C1 N1 C2 N2 3.9(6) . . . . ?
C1 N3 C3 La1 -175.4(4) . . . 2_666 ?
C1 N3 C3 O3 178.8(4) . . . . ?
C1 N3 C3 N2 -2.1(6) . . . . ?
C2 N1 C1 O1 173.9(4) . . . . ?
C2 N1 C1 N3 -6.1(6) . . . . ?
C2 N2 C3 O3 179.1(4) . . . . ?
C2 N2 C3 N3 0.1(7) . . . . ?
C3 N2 C2 O2 179.8(4) . . . . ?
C3 N2 C2 N1 -0.9(6) . . . . ?
C3 N3 C1 O1 -175.1(4) . . . . ?
C3 N3 C1 N1 5.0(6) . . . . ?
C4 N4 C6 O6 -176.5(4) . . . . ?
C4 N4 C6 N6 2.7(6) . . . . ?
C4 N5 C5 O5 -179.1(4) . . . . ?
C4 N5 C5 N6 1.6(6) . . . . ?
C5 N5 C4 O4 179.7(4) . . . . ?
C5 N5 C4 N4 -0.4(6) . . . . ?
C5 N6 C6 O6 177.7(4) . . . . ?
C5 N6 C6 N4 -1.5(6) . . . . ?
C6 N4 C4 O4 178.0(4) . . . . ?
C6 N4 C4 N5 -1.9(7) . . . . ?
C6 N6 C5 O5 -179.9(4) . . . . ?
C6 N6 C5 N5 -0.6(6) . . . . ?

loop_
_exptl_oxdiff_crystal_face_indexfrac_h
_exptl_oxdiff_crystal_face_indexfrac_k
_exptl_oxdiff_crystal_face_indexfrac_l
_exptl_oxdiff_crystal_face_x
_exptl_oxdiff_crystal_face_y
_exptl_oxdiff_crystal_face_z
3.5634 -1.3233 0.8928 -0.5547 -0.2093 0.8053
-3.5950 1.4199 -0.4755 0.5120 0.1934 -0.8369
0.0928 1.4613 7.5195 -0.8545 -0.3177 -0.4110
0.4207 -1.6823 -7.5427 0.7916 0.2939 0.5358
-0.1569 5.8410 -1.0990 0.1928 0.9408 -0.2788
0.3831 -5.8601 0.8155 -0.1888 -0.9203 0.3427
-2.1496 -6.3273 -5.0579 0.7896 -0.6069 0.0907
2.3649 6.6496 3.6100 -0.6490 0.7608 0.0089
3.3154 0.3105 -4.2877 0.0787 0.3980 0.9140
-2.2913 3.2597 5.7286 -0.3401 0.0425 -0.9394
-3.2018 -5.2568 0.1022 0.3422 -0.8307 -0.4392
0.4042 4.1654 7.5356 -0.8726 0.0859 -0.4809
2.4797 3.6609 6.2624 -0.9896 0.1311 0.0598
